data_1502532
loop_
_publ_author_name
'Yu, Fangmiao'
'Cheng, Bin'
'Zhai, Hongbin'

_publ_section_title
;
 Fast and protecting-group-free synthesis of (+-)-subincanadine C.
;
_journal_issue 21
_journal_name_full 'Organic letters'
_journal_page_first 5782
_journal_page_last 5783
_journal_paper_doi 10.1021/ol202349g
_journal_volume 13
_journal_year 2011
_chemical_formula_sum 'C21 H26 N2 O2'
_chemical_formula_weight 338.44
_chemical_name_systematic
; 
 ? 
;
_space_group_IT_number 14
_symmetry_cell_setting monoclinic
_symmetry_space_group_name_Hall '-P 2yn'
_symmetry_space_group_name_H-M 'P 1 21/n 1'
_atom_sites_solution_hydrogens geom
_atom_sites_solution_primary direct
_atom_sites_solution_secondary difmap
_audit_creation_method SHELXL-97
_cell_angle_alpha 90.00
_cell_angle_beta 102.157(2)
_cell_angle_gamma 90.00
_cell_formula_units_Z 4
_cell_length_a 10.3739(10)
_cell_length_b 15.4972(14)
_cell_length_c 11.9293(11)
_cell_measurement_reflns_used 944
_cell_measurement_temperature 293(2)
_cell_measurement_theta_max 37.942
_cell_measurement_theta_min 4.735
_cell_volume 1874.8(3)
_computing_cell_refinement 'Bruker SMART'
_computing_data_collection 'Bruker SMART'
_computing_data_reduction 'Bruker SHELXTL'
_computing_molecular_graphics 'Bruker SHELXTL'
_computing_publication_material 'Bruker SHELXTL'
_computing_structure_refinement 'SHELXL-97 (Sheldrick, 1997)'
_computing_structure_solution 'SHELXS-97 (Sheldrick, 1990)'
_diffrn_ambient_temperature 293(2)
_diffrn_measured_fraction_theta_full 0.987
_diffrn_measured_fraction_theta_max 0.987
_diffrn_measurement_device_type 'CCD area detector'
_diffrn_measurement_method 'phi and omega scans'
_diffrn_radiation_monochromator graphite
_diffrn_radiation_source 'fine-focus sealed tube'
_diffrn_radiation_type MoK\a
_diffrn_radiation_wavelength 0.71073
_diffrn_reflns_av_R_equivalents 0.0846
_diffrn_reflns_av_sigmaI/netI 0.1453
_diffrn_reflns_limit_h_max 12
_diffrn_reflns_limit_h_min -13
_diffrn_reflns_limit_k_max 19
_diffrn_reflns_limit_k_min -12
_diffrn_reflns_limit_l_max 14
_diffrn_reflns_limit_l_min -15
_diffrn_reflns_number 11216
_diffrn_reflns_theta_full 27.50
_diffrn_reflns_theta_max 27.50
_diffrn_reflns_theta_min 2.19
_exptl_absorpt_coefficient_mu 0.077
_exptl_absorpt_correction_T_max 1.0000
_exptl_absorpt_correction_T_min 0.7600
_exptl_absorpt_correction_type empirical
_exptl_absorpt_process_details sadabs
_exptl_crystal_colour colorless
_exptl_crystal_density_diffrn 1.199
_exptl_crystal_density_method 'not measured'
_exptl_crystal_description prismatic
_exptl_crystal_F_000 728
_exptl_crystal_size_max 0.308
_exptl_crystal_size_mid 0.227
_exptl_crystal_size_min 0.100
_refine_diff_density_max 0.180
_refine_diff_density_min -0.139
_refine_diff_density_rms 0.038
_refine_ls_extinction_method none
_refine_ls_goodness_of_fit_ref 0.846
_refine_ls_hydrogen_treatment mixed
_refine_ls_matrix_type full
_refine_ls_number_parameters 233
_refine_ls_number_reflns 4264
_refine_ls_number_restraints 1
_refine_ls_restrained_S_all 0.846
_refine_ls_R_factor_all 0.1418
_refine_ls_R_factor_gt 0.0469
_refine_ls_shift/su_max 0.001
_refine_ls_shift/su_mean 0.000
_refine_ls_structure_factor_coef Fsqd
_refine_ls_weighting_details
; calc 
 [0.00000+1.00000exp(2.00(sin\q/\l)^2^)]/ 
   [\s^2^(Fo^2^)+0.0000+0.0000*P+(0.0226P)^2^+0.0000sin\q/\l] 
 where P = 0.33333Fo^2^ + 0.66667Fc^2^ 
;
_refine_ls_weighting_scheme calc
_refine_ls_wR_factor_gt 0.0768
_refine_ls_wR_factor_ref 0.0992
_reflns_number_gt 1585
_reflns_number_total 4264
_reflns_threshold_expression >2sigma(I)
_cod_data_source_file ol202349g_si_002.cif
_cod_data_source_block cd29298
_cod_depositor_comments
;
The following automatic conversions were performed:

'_symmetry_cell_setting' value 'Monoclinic' changed to 'monoclinic'
according to /home/saulius/struct/CIF-dictionaries/cif_core.dic
dictionary named 'cif_core.dic' version 2.4.1 from 2010-06-29.

Automatic conversion script
Id: cif_fix_values 1715 2011-07-08 13:25:40Z adriana 
;
_cod_original_sg_symbol_H-M P2(1)/n
_cod_database_code 1502532

loop_
_symmetry_equiv_pos_as_xyz
'x, y, z'
'-x+1/2, y+1/2, -z+1/2'
'-x, -y, -z'
'x-1/2, -y-1/2, z-1/2'

loop_
_atom_site_label
_atom_site_type_symbol
_atom_site_fract_x
_atom_site_fract_y
_atom_site_fract_z
_atom_site_U_iso_or_equiv
_atom_site_adp_type
_atom_site_occupancy
_atom_site_symmetry_multiplicity
_atom_site_calc_flag
_atom_site_refinement_flags
O1 O -0.12070(16) 0.06439(10) 0.03245(12) 0.0648(5) Uani 1 1 d .
O2 O -0.22224(15) 0.02882(10) 0.17317(12) 0.0543(4) Uani 1 1 d .
N1 N 0.05442(19) -0.07416(12) 0.20063(16) 0.0469(5) Uani 1 1 d D
N4 N 0.19682(18) 0.10029(12) 0.39812(14) 0.0483(5) Uani 1 1 d .
C2 C 0.1159(2) -0.02382(14) 0.29284(17) 0.0413(6) Uani 1 1 d .
C3 C -0.1318(2) 0.07188(15) 0.13083(19) 0.0456(6) Uani 1 1 d .
C5 C 0.2639(2) 0.04796(15) 0.49341(18) 0.0595(7) Uani 1 1 d .
H5A H 0.2818 0.0821 0.5631 0.071 Uiso 1 1 calc R
H5B H 0.3472 0.0276 0.4788 0.071 Uiso 1 1 calc R
C6 C 0.1760(2) -0.02884(15) 0.50757(17) 0.0564(7) Uani 1 1 d .
H6A H 0.2284 -0.0731 0.5534 0.068 Uiso 1 1 calc R
H6B H 0.1081 -0.0105 0.5472 0.068 Uiso 1 1 calc R
C7 C 0.1131(2) -0.06502(14) 0.39231(18) 0.0463(6) Uani 1 1 d .
C8 C 0.0438(2) -0.14457(15) 0.36379(19) 0.0479(6) Uani 1 1 d .
C9 C 0.0073(3) -0.21209(17) 0.4270(2) 0.0652(7) Uani 1 1 d .
H9 H 0.0299 -0.2113 0.5067 0.078 Uiso 1 1 calc R
C10 C -0.0630(3) -0.28062(17) 0.3700(2) 0.0747(8) Uani 1 1 d .
H10 H -0.0886 -0.3257 0.4119 0.090 Uiso 1 1 calc R
C11 C -0.0959(3) -0.28292(17) 0.2510(2) 0.0685(8) Uani 1 1 d .
H11 H -0.1427 -0.3299 0.2145 0.082 Uiso 1 1 calc R
C12 C -0.0609(2) -0.21744(16) 0.1861(2) 0.0594(7) Uani 1 1 d .
H12 H -0.0834 -0.2192 0.1065 0.071 Uiso 1 1 calc R
C13 C 0.0092(2) -0.14855(15) 0.24284(19) 0.0449(6) Uani 1 1 d .
C14 C -0.0511(2) 0.13033(14) 0.21743(18) 0.0479(6) Uani 1 1 d .
H14A H -0.0587 0.1115 0.2933 0.057 Uiso 1 1 calc R
H14B H -0.0873 0.1881 0.2061 0.057 Uiso 1 1 calc R
C15 C 0.0954(2) 0.13378(13) 0.21270(17) 0.0447(6) Uani 1 1 d .
H15 H 0.1052 0.1318 0.1328 0.054 Uiso 1 1 calc R
C16 C 0.1793(2) 0.06159(14) 0.28295(17) 0.0428(6) Uani 1 1 d .
C17 C 0.3070(2) 0.05007(14) 0.23810(19) 0.0591(7) Uani 1 1 d .
H17A H 0.3423 0.1057 0.2257 0.089 Uiso 1 1 calc R
H17B H 0.2880 0.0187 0.1672 0.089 Uiso 1 1 calc R
H17C H 0.3703 0.0187 0.2935 0.089 Uiso 1 1 calc R
C18 C 0.0769(3) 0.31978(15) 0.1141(2) 0.0759(9) Uani 1 1 d .
H18A H 0.0250 0.2721 0.0783 0.114 Uiso 1 1 calc R
H18B H 0.1374 0.3372 0.0676 0.114 Uiso 1 1 calc R
H18C H 0.0198 0.3671 0.1220 0.114 Uiso 1 1 calc R
C19 C 0.1520(2) 0.29323(16) 0.2295(2) 0.0576(7) Uani 1 1 d .
H19 H 0.1962 0.3364 0.2765 0.069 Uiso 1 1 calc R
C20 C 0.1616(2) 0.21430(15) 0.27092(19) 0.0487(6) Uani 1 1 d .
C21 C 0.2413(2) 0.18793(15) 0.38726(18) 0.0576(7) Uani 1 1 d .
H21A H 0.3352 0.1898 0.3890 0.069 Uiso 1 1 calc R
H21B H 0.2220 0.2246 0.4476 0.069 Uiso 1 1 calc R
C22 C -0.3059(3) -0.03084(16) 0.0964(2) 0.0678(8) Uani 1 1 d .
H22A H -0.2526 -0.0689 0.0602 0.081 Uiso 1 1 calc R
H22B H -0.3657 0.0007 0.0368 0.081 Uiso 1 1 calc R
C23 C -0.3813(3) -0.08140(19) 0.1660(2) 0.0993(11) Uani 1 1 d .
H23A H -0.3212 -0.1125 0.2243 0.149 Uiso 1 1 calc R
H23B H -0.4380 -0.1214 0.1176 0.149 Uiso 1 1 calc R
H23C H -0.4335 -0.0431 0.2014 0.149 Uiso 1 1 calc R
H1 H 0.060(2) -0.0661(13) 0.1307(13) 0.058(8) Uiso 1 1 d D

loop_
_atom_site_aniso_label
_atom_site_aniso_U_11
_atom_site_aniso_U_22
_atom_site_aniso_U_33
_atom_site_aniso_U_23
_atom_site_aniso_U_13
_atom_site_aniso_U_12
O1 0.0708(13) 0.0860(14) 0.0378(9) -0.0032(9) 0.0118(9) -0.0108(10)
O2 0.0508(11) 0.0643(12) 0.0476(9) -0.0073(9) 0.0097(8) -0.0127(9)
N1 0.0582(14) 0.0492(14) 0.0338(12) -0.0026(11) 0.0107(10) -0.0006(10)
N4 0.0577(14) 0.0457(13) 0.0389(11) -0.0017(10) 0.0038(10) -0.0093(10)
C2 0.0442(15) 0.0436(15) 0.0359(13) -0.0023(12) 0.0077(11) -0.0010(11)
C3 0.0405(15) 0.0521(17) 0.0432(14) 0.0042(13) 0.0062(12) 0.0032(12)
C5 0.0655(18) 0.0675(18) 0.0397(14) 0.0015(13) -0.0022(13) -0.0084(14)
C6 0.0653(18) 0.0608(17) 0.0408(14) 0.0039(13) 0.0061(12) -0.0021(14)
C7 0.0532(16) 0.0505(16) 0.0344(13) 0.0026(12) 0.0072(11) 0.0003(12)
C8 0.0563(16) 0.0448(16) 0.0450(14) 0.0017(12) 0.0160(12) -0.0036(13)
C9 0.082(2) 0.0620(19) 0.0552(16) 0.0051(15) 0.0217(14) -0.0101(15)
C10 0.093(2) 0.058(2) 0.078(2) -0.0013(17) 0.0282(18) -0.0175(16)
C11 0.075(2) 0.0533(19) 0.081(2) -0.0149(16) 0.0250(17) -0.0138(15)
C12 0.0666(19) 0.0589(18) 0.0533(16) -0.0125(14) 0.0143(14) -0.0041(14)
C13 0.0495(15) 0.0403(16) 0.0472(15) -0.0013(12) 0.0154(12) 0.0016(12)
C14 0.0496(16) 0.0471(15) 0.0473(14) -0.0049(12) 0.0111(12) -0.0043(12)
C15 0.0494(16) 0.0471(15) 0.0376(13) 0.0001(11) 0.0092(11) -0.0066(12)
C16 0.0455(15) 0.0485(16) 0.0341(12) 0.0018(11) 0.0079(11) -0.0021(12)
C17 0.0528(17) 0.0638(18) 0.0616(16) 0.0056(13) 0.0139(13) 0.0000(13)
C18 0.086(2) 0.0574(19) 0.078(2) 0.0119(15) 0.0019(17) -0.0004(15)
C19 0.0558(17) 0.0485(17) 0.0662(17) -0.0037(14) 0.0075(13) -0.0074(13)
C20 0.0474(15) 0.0469(16) 0.0513(15) 0.0006(13) 0.0091(12) -0.0070(12)
C21 0.0637(18) 0.0585(18) 0.0488(15) -0.0054(13) 0.0076(13) -0.0107(13)
C22 0.0592(19) 0.079(2) 0.0600(17) -0.0135(15) 0.0017(14) -0.0192(15)
C23 0.093(3) 0.113(3) 0.094(2) -0.019(2) 0.025(2) -0.053(2)

loop_
_atom_type_symbol
_atom_type_description
_atom_type_scat_dispersion_real
_atom_type_scat_dispersion_imag
_atom_type_scat_source
C C 0.0033 0.0016 'International Tables Vol C Tables 4.2.6.8 and 6.1.1.4'
H H 0.0000 0.0000 'International Tables Vol C Tables 4.2.6.8 and 6.1.1.4'
N N 0.0061 0.0033 'International Tables Vol C Tables 4.2.6.8 and 6.1.1.4'
O O 0.0106 0.0060 'International Tables Vol C Tables 4.2.6.8 and 6.1.1.4'

loop_
_geom_angle_atom_site_label_1
_geom_angle_atom_site_label_2
_geom_angle_atom_site_label_3
_geom_angle
C3 O2 C22 116.98(18)
C13 N1 C2 108.37(18)
C13 N1 H1 125.1(14)
C2 N1 H1 125.0(14)
C21 N4 C5 119.03(18)
C21 N4 C16 106.08(17)
C5 N4 C16 116.60(18)
C7 C2 N1 109.8(2)
C7 C2 C16 125.4(2)
N1 C2 C16 124.86(19)
O1 C3 O2 122.5(2)
O1 C3 C14 125.2(2)
O2 C3 C14 112.23(19)
N4 C5 C6 108.85(19)
N4 C5 H5A 109.9
C6 C5 H5A 109.9
N4 C5 H5B 109.9
C6 C5 H5B 109.9
H5A C5 H5B 108.3
C7 C6 C5 110.10(18)
C7 C6 H6A 109.6
C5 C6 H6A 109.6
C7 C6 H6B 109.6
C5 C6 H6B 109.6
H6A C6 H6B 108.2
C2 C7 C8 107.49(19)
C2 C7 C6 122.8(2)
C8 C7 C6 129.7(2)
C9 C8 C13 118.8(2)
C9 C8 C7 134.5(2)
C13 C8 C7 106.7(2)
C10 C9 C8 119.2(2)
C10 C9 H9 120.4
C8 C9 H9 120.4
C9 C10 C11 120.8(3)
C9 C10 H10 119.6
C11 C10 H10 119.6
C12 C11 C10 121.4(2)
C12 C11 H11 119.3
C10 C11 H11 119.3
C11 C12 C13 118.0(2)
C11 C12 H12 121.0
C13 C12 H12 121.0
N1 C13 C12 130.5(2)
N1 C13 C8 107.7(2)
C12 C13 C8 121.8(2)
C3 C14 C15 114.31(19)
C3 C14 H14A 108.7
C15 C14 H14A 108.7
C3 C14 H14B 108.7
C15 C14 H14B 108.7
H14A C14 H14B 107.6
C20 C15 C14 111.57(18)
C20 C15 C16 101.36(17)
C14 C15 C16 113.77(18)
C20 C15 H15 109.9
C14 C15 H15 109.9
C16 C15 H15 109.9
N4 C16 C2 104.87(17)
N4 C16 C17 115.13(18)
C2 C16 C17 110.47(18)
N4 C16 C15 98.92(17)
C2 C16 C15 118.40(18)
C17 C16 C15 108.79(17)
C16 C17 H17A 109.5
C16 C17 H17B 109.5
H17A C17 H17B 109.5
C16 C17 H17C 109.5
H17A C17 H17C 109.5
H17B C17 H17C 109.5
C19 C18 H18A 109.5
C19 C18 H18B 109.5
H18A C18 H18B 109.5
C19 C18 H18C 109.5
H18A C18 H18C 109.5
H18B C18 H18C 109.5
C20 C19 C18 126.0(2)
C20 C19 H19 117.0
C18 C19 H19 117.0
C19 C20 C21 125.4(2)
C19 C20 C15 126.9(2)
C21 C20 C15 107.72(19)
N4 C21 C20 102.24(17)
N4 C21 H21A 111.3
C20 C21 H21A 111.3
N4 C21 H21B 111.3
C20 C21 H21B 111.3
H21A C21 H21B 109.2
O2 C22 C23 107.4(2)
O2 C22 H22A 110.2
C23 C22 H22A 110.2
O2 C22 H22B 110.2
C23 C22 H22B 110.2
H22A C22 H22B 108.5
C22 C23 H23A 109.5
C22 C23 H23B 109.5
H23A C23 H23B 109.5
C22 C23 H23C 109.5
H23A C23 H23C 109.5
H23B C23 H23C 109.5

loop_
_geom_bond_atom_site_label_1
_geom_bond_atom_site_label_2
_geom_bond_distance
O1 C3 1.209(2)
O2 C3 1.334(2)
O2 C22 1.454(2)
N1 C13 1.379(3)
N1 C2 1.389(2)
N1 H1 0.858(14)
N4 C21 1.449(2)
N4 C5 1.449(2)
N4 C16 1.475(2)
C2 C7 1.353(3)
C2 C16 1.494(3)
C3 C14 1.491(3)
C5 C6 1.530(3)
C5 H5A 0.9700
C5 H5B 0.9700
C6 C7 1.501(3)
C6 H6A 0.9700
C6 H6B 0.9700
C7 C8 1.432(3)
C8 C9 1.388(3)
C8 C13 1.413(3)
C9 C10 1.383(3)
C9 H9 0.9300
C10 C11 1.389(3)
C10 H10 0.9300
C11 C12 1.370(3)
C11 H11 0.9300
C12 C13 1.385(3)
C12 H12 0.9300
C14 C15 1.534(3)
C14 H14A 0.9700
C14 H14B 0.9700
C15 C20 1.520(3)
C15 C16 1.551(3)
C15 H15 0.9800
C16 C17 1.540(3)
C17 H17A 0.9600
C17 H17B 0.9600
C17 H17C 0.9600
C18 C19 1.490(3)
C18 H18A 0.9600
C18 H18B 0.9600
C18 H18C 0.9600
C19 C20 1.315(3)
C19 H19 0.9300
C20 C21 1.515(3)
C21 H21A 0.9700
C21 H21B 0.9700
C22 C23 1.480(3)
C22 H22A 0.9700
C22 H22B 0.9700
C23 H23A 0.9600
C23 H23B 0.9600
C23 H23C 0.9600

loop_
_geom_hbond_atom_site_label_D
_geom_hbond_atom_site_label_H
_geom_hbond_atom_site_label_A
_geom_hbond_distance_DH
_geom_hbond_distance_HA
_geom_hbond_distance_DA
_geom_hbond_angle_DHA
_geom_hbond_site_symmetry_A
N1 H1 O1 0.858(14) 2.167(16) 3.005(3) 165(2) 3

loop_
_geom_torsion_atom_site_label_1
_geom_torsion_atom_site_label_2
_geom_torsion_atom_site_label_3
_geom_torsion_atom_site_label_4
_geom_torsion
C13 N1 C2 C7 1.1(3)
C13 N1 C2 C16 179.3(2)
C22 O2 C3 O1 2.0(3)
C22 O2 C3 C14 -179.43(18)
C21 N4 C5 C6 162.8(2)
C16 N4 C5 C6 -68.0(3)
N4 C5 C6 C7 41.6(3)
N1 C2 C7 C8 -1.5(3)
C16 C2 C7 C8 -179.7(2)
N1 C2 C7 C6 177.7(2)
C16 C2 C7 C6 -0.5(4)
C5 C6 C7 C2 -11.6(3)
C5 C6 C7 C8 167.5(2)
C2 C7 C8 C9 -178.4(3)
C6 C7 C8 C9 2.4(5)
C2 C7 C8 C13 1.3(3)
C6 C7 C8 C13 -177.8(2)
C13 C8 C9 C10 -0.8(4)
C7 C8 C9 C10 179.0(3)
C8 C9 C10 C11 0.7(4)
C9 C10 C11 C12 -0.5(4)
C10 C11 C12 C13 0.3(4)
C2 N1 C13 C12 178.2(2)
C2 N1 C13 C8 -0.3(3)
C11 C12 C13 N1 -178.5(2)
C11 C12 C13 C8 -0.3(4)
C9 C8 C13 N1 179.1(2)
C7 C8 C13 N1 -0.6(3)
C9 C8 C13 C12 0.6(4)
C7 C8 C13 C12 -179.2(2)
O1 C3 C14 C15 -40.3(3)
O2 C3 C14 C15 141.15(19)
C3 C14 C15 C20 160.22(19)
C3 C14 C15 C16 -85.8(2)
C21 N4 C16 C2 -172.35(18)
C5 N4 C16 C2 52.5(2)
C21 N4 C16 C17 66.0(2)
C5 N4 C16 C17 -69.1(3)
C21 N4 C16 C15 -49.7(2)
C5 N4 C16 C15 175.16(18)
C7 C2 C16 N4 -17.4(3)
N1 C2 C16 N4 164.7(2)
C7 C2 C16 C17 107.3(2)
N1 C2 C16 C17 -70.6(3)
C7 C2 C16 C15 -126.4(2)
N1 C2 C16 C15 55.7(3)
C20 C15 C16 N4 39.7(2)
C14 C15 C16 N4 -80.2(2)
C20 C15 C16 C2 152.04(19)
C14 C15 C16 C2 32.2(3)
C20 C15 C16 C17 -80.8(2)
C14 C15 C16 C17 159.31(18)
C18 C19 C20 C21 178.3(2)
C18 C19 C20 C15 -2.1(4)
C14 C15 C20 C19 -76.7(3)
C16 C15 C20 C19 161.9(2)
C14 C15 C20 C21 103.0(2)
C16 C15 C20 C21 -18.4(2)
C5 N4 C21 C20 171.95(19)
C16 N4 C21 C20 38.1(2)
C19 C20 C21 N4 169.0(2)
C15 C20 C21 N4 -10.6(2)
C3 O2 C22 C23 170.5(2)
